data_7154927
loop_
_publ_author_name
'Gee, Yi Sing'
'Goertz, Neils J. M.'
'Gardiner, Michael G.'
'Hyland, Christopher J. T.'

_publ_section_title
;
 Oxidative ring-opening of ferrocenylcyclopropylamines to
 N-ferrocenylmethyl \b-hydroxyamides.
;
_journal_issue 8
_journal_name_full 'Organic &amp; biomolecular chemistry'
_journal_page_first 2498
_journal_page_last 2503
_journal_paper_doi 10.1039/c5ob02577j
_journal_volume 14
_journal_year 2016
_chemical_formula_moiety 'C20 H20 F Fe N O2'
_chemical_formula_sum 'C20 H20 F Fe N O2'
_chemical_formula_weight 381.22
_chemical_name_systematic
;
 ?
;
_space_group_crystal_system monoclinic
_space_group_IT_number 14
_space_group_name_Hall '-P 2ybc'
_space_group_name_H-M_alt 'P 1 21/c 1'
_symmetry_space_group_name_Hall '-P 2ybc'
_symmetry_space_group_name_H-M 'P 1 21/c 1'
_atom_sites_solution_hydrogens geom
_audit_creation_method SHELXL-2014
_audit_update_record
;
2015-11-02 deposited with the CCDC.
2016-01-19 downloaded from the CCDC.
;
_cell_angle_alpha 90
_cell_angle_beta 107.758(6)
_cell_angle_gamma 90
_cell_formula_units_Z 8
_cell_length_a 10.5080(11)
_cell_length_b 35.761(4)
_cell_length_c 9.5150(16)
_cell_measurement_reflns_used 19797
_cell_measurement_temperature 100(2)
_cell_measurement_theta_max 27.874
_cell_measurement_theta_min 1.139
_cell_volume 3405.2(8)
_computing_cell_refinement XDS
_computing_data_collection BLU-ICE
_computing_data_reduction XDS
_computing_molecular_graphics
;
'X-SEED (Barbour, 2008) and ORTEPIII (Farrugia, 1998)' 
;
_computing_publication_material 'WinGX (Farrugia, 1999)'
_computing_structure_refinement 'SHELXL-2014 (Sheldrick, 2014)'
_computing_structure_solution 'SHELXL-2014 (Sheldrick, 2014)'
_diffrn_ambient_temperature 100(2)
_diffrn_detector_area_resol_mean 'ADSC Q210'
_diffrn_measured_fraction_theta_full 0.966
_diffrn_measured_fraction_theta_max 0.953
_diffrn_measurement_device_type '3-BM1 Australian Synchrotron'
_diffrn_measurement_method Rotation
_diffrn_radiation_type Synchrotron
_diffrn_radiation_wavelength 0.7108
_diffrn_reflns_av_R_equivalents 0.0460
_diffrn_reflns_av_unetI/netI 0.0312
_diffrn_reflns_laue_measured_fraction_full 0.966
_diffrn_reflns_laue_measured_fraction_max 0.953
_diffrn_reflns_limit_h_max 13
_diffrn_reflns_limit_h_min -13
_diffrn_reflns_limit_k_max 46
_diffrn_reflns_limit_k_min -46
_diffrn_reflns_limit_l_max 12
_diffrn_reflns_limit_l_min -12
_diffrn_reflns_number 31981
_diffrn_reflns_point_group_measured_fraction_full 0.966
_diffrn_reflns_point_group_measured_fraction_max 0.953
_diffrn_reflns_theta_full 25.244
_diffrn_reflns_theta_max 27.874
_diffrn_reflns_theta_min 1.139
_diffrn_source 'synchrotron BM'
_exptl_absorpt_coefficient_mu 0.909
_exptl_absorpt_correction_type none
_exptl_crystal_colour orange
_exptl_crystal_density_diffrn 1.487
_exptl_crystal_description plate
_exptl_crystal_F_000 1584
_exptl_crystal_size_max 0.200
_exptl_crystal_size_mid 0.040
_exptl_crystal_size_min 0.020
_refine_diff_density_max 0.843
_refine_diff_density_min -0.897
_refine_diff_density_rms 0.086
_refine_ls_extinction_method none
_refine_ls_goodness_of_fit_ref 1.076
_refine_ls_hydrogen_treatment mixed
_refine_ls_matrix_type full
_refine_ls_number_parameters 457
_refine_ls_number_reflns 7745
_refine_ls_number_restraints 0
_refine_ls_restrained_S_all 1.076
_refine_ls_R_factor_all 0.0770
_refine_ls_R_factor_gt 0.0624
_refine_ls_shift/su_max 0.000
_refine_ls_shift/su_mean 0.000
_refine_ls_structure_factor_coef Fsqd
_refine_ls_weighting_details 'w=1/[\s^2^(Fo^2^)+(0.0479P)^2^+9.5904P] where P=(Fo^2^+2Fc^2^)/3'
_refine_ls_weighting_scheme calc
_refine_ls_wR_factor_gt 0.1389
_refine_ls_wR_factor_ref 0.1474
_reflns_Friedel_coverage 0.000
_reflns_number_gt 6200
_reflns_number_total 7745
_reflns_threshold_expression 'I > 2\s(I)'
_cod_data_source_file c5ob02577j2.cif
_cod_data_source_block 70chfc
_cod_depositor_comments 'Adding full bibliography for 7154927.cif.'
_cod_database_code 7154927
_shelx_space_group_comment
;
The symmetry employed for this shelxl refinement is uniquely defined
by the following loop, which should always be used as a source of
symmetry information in preference to the above space-group names.
They are only intended as comments.
;
_shelx_estimated_absorpt_t_min 0.839
_shelx_estimated_absorpt_t_max 0.982
_shelxl_version_number 2014-3

loop_
_space_group_symop_operation_xyz
'x, y, z'
'-x, y+1/2, -z+1/2'
'-x, -y, -z'
'x, -y-1/2, z-1/2'

loop_
_atom_site_label
_atom_site_type_symbol
_atom_site_fract_x
_atom_site_fract_y
_atom_site_fract_z
_atom_site_U_iso_or_equiv
_atom_site_adp_type
_atom_site_occupancy
_atom_site_site_symmetry_order
_atom_site_calc_flag
_atom_site_refinement_flags_posn
_atom_site_refinement_flags_adp
Fe1 Fe 0.21351(5) 0.19200(2) 0.16281(5) 0.02351(13) Uani 1 1 d . .
Fe2 Fe 0.71907(5) 0.19093(2) 0.68301(5) 0.02115(12) Uani 1 1 d . .
F1 F 0.1470(3) -0.13598(9) -0.2424(4) 0.0802(11) Uani 1 1 d . .
F2 F 0.6806(4) -0.13457(8) 0.3400(5) 0.0898(13) Uani 1 1 d . .
O1 O 0.0985(3) 0.05851(7) 0.0191(3) 0.0381(6) Uani 1 1 d . .
O2 O 0.1345(2) -0.02753(7) 0.1343(3) 0.0270(5) Uani 1 1 d . .
H2O H 0.0610 -0.0385 0.0988 0.08(2) Uiso 1 1 calc R .
O3 O 0.5527(3) 0.06039(8) 0.3919(3) 0.0392(6) Uani 1 1 d . .
O4 O 0.6152(3) 0.00267(10) 0.2411(3) 0.0487(8) Uani 1 1 d . .
H4O H 0.5788 0.0237 0.2388 0.20(5) Uiso 1 1 calc R .
N1 N 0.2788(3) 0.07004(8) 0.2147(4) 0.0303(6) Uani 1 1 d . .
H1N H 0.3555 0.0616 0.2726 0.059(16) Uiso 1 1 calc R .
N2 N 0.6803(3) 0.06818(7) 0.6294(3) 0.0257(6) Uani 1 1 d . .
H2N H 0.7396 0.0580 0.7058 0.047(13) Uiso 1 1 calc R .
C1 C 0.1939(4) 0.22507(10) 0.3299(4) 0.0335(8) Uani 1 1 d . .
H1 H 0.2590 0.2284 0.4234 0.040 Uiso 1 1 calc R U
C2 C 0.1811(4) 0.24696(9) 0.2012(4) 0.0314(8) Uani 1 1 d . .
H2 H 0.2361 0.2675 0.1937 0.038 Uiso 1 1 calc R U
C3 C 0.0714(3) 0.23262(9) 0.0856(4) 0.0285(7) Uani 1 1 d . .
H3 H 0.0402 0.2419 -0.0124 0.034 Uiso 1 1 calc R U
C4 C 0.0167(4) 0.20188(10) 0.1429(4) 0.0296(7) Uani 1 1 d . .
H4 H -0.0571 0.1870 0.0894 0.035 Uiso 1 1 calc R U
C5 C 0.0912(4) 0.19720(10) 0.2935(4) 0.0306(7) Uani 1 1 d . .
H5 H 0.0757 0.1788 0.3586 0.037 Uiso 1 1 calc R U
C6 C 0.3858(3) 0.16238(9) 0.2478(5) 0.0328(8) Uani 1 1 d . .
H6 H 0.4388 0.1616 0.3485 0.039 Uiso 1 1 calc R U
C7 C 0.3988(5) 0.18834(11) 0.1383(7) 0.0545(15) Uani 1 1 d . .
H7 H 0.4621 0.2081 0.1537 0.065 Uiso 1 1 calc R U
C8 C 0.3004(5) 0.17945(12) 0.0026(5) 0.0492(12) Uani 1 1 d . .
H8 H 0.2870 0.1921 -0.0885 0.059 Uiso 1 1 calc R U
C9 C 0.2262(4) 0.14847(10) 0.0267(4) 0.0347(8) Uani 1 1 d . .
H9 H 0.1541 0.1367 -0.0453 0.042 Uiso 1 1 calc R U
C10 C 0.2785(3) 0.13796(9) 0.1774(4) 0.0243(6) Uani 1 1 d . .
C11 C 0.2295(4) 0.10620(9) 0.2491(4) 0.0314(8) Uani 1 1 d . .
H11A H 0.2594 0.1099 0.3574 0.038 Uiso 1 1 calc R U
H11B H 0.1306 0.1060 0.2153 0.038 Uiso 1 1 calc R U
C12 C 0.2108(3) 0.04939(9) 0.0980(4) 0.0281(7) Uani 1 1 d . .
C13 C 0.2825(4) 0.01468(9) 0.0700(4) 0.0306(7) Uani 1 1 d . .
H13A H 0.3276 0.0205 -0.0049 0.037 Uiso 1 1 calc R U
H13B H 0.3521 0.0075 0.1623 0.037 Uiso 1 1 calc R U
C14 C 0.1889(4) -0.01796(9) 0.0169(4) 0.0283(7) Uani 1 1 d . .
H14 H 0.1140 -0.0097 -0.0706 0.034 Uiso 1 1 calc R U
C15 C 0.2548(4) -0.05204(9) -0.0265(4) 0.0305(8) Uani 1 1 d . .
C16 C 0.1716(4) -0.07808(11) -0.1199(5) 0.0416(10) Uani 1 1 d . .
H16 H 0.0781 -0.0739 -0.1580 0.050 Uiso 1 1 calc R U
C17 C 0.2285(5) -0.11017(11) -0.1556(6) 0.0492(12) Uani 1 1 d . .
C18 C 0.3618(5) -0.11754(11) -0.1086(5) 0.0447(11) Uani 1 1 d . .
H18 H 0.3967 -0.1398 -0.1375 0.054 Uiso 1 1 calc R U
C19 C 0.4453(5) -0.09151(11) -0.0170(5) 0.0438(10) Uani 1 1 d . .
H19 H 0.5390 -0.0958 0.0177 0.053 Uiso 1 1 calc R U
C20 C 0.3916(4) -0.05892(11) 0.0242(5) 0.0388(9) Uani 1 1 d . .
H20 H 0.4492 -0.0413 0.0875 0.047 Uiso 1 1 calc R U
C21 C 0.7038(4) 0.23341(9) 0.8213(4) 0.0307(7) Uani 1 1 d . .
H21 H 0.7718 0.2414 0.9071 0.037 Uiso 1 1 calc R U
C22 C 0.6816(3) 0.24707(9) 0.6754(4) 0.0266(7) Uani 1 1 d . .
H22 H 0.7323 0.2660 0.6469 0.032 Uiso 1 1 calc R U
C23 C 0.5705(3) 0.22766(9) 0.5793(4) 0.0281(7) Uani 1 1 d . .
H23 H 0.5342 0.2312 0.4757 0.034 Uiso 1 1 calc R U
C24 C 0.5237(4) 0.20200(9) 0.6671(5) 0.0319(8) Uani 1 1 d . .
H24 H 0.4503 0.1854 0.6320 0.038 Uiso 1 1 calc R U
C25 C 0.6048(4) 0.20547(10) 0.8149(4) 0.0327(8) Uani 1 1 d . .
H25 H 0.5953 0.1916 0.8963 0.039 Uiso 1 1 calc R U
C26 C 0.8389(3) 0.14708(9) 0.7789(4) 0.0269(7) Uani 1 1 d . .
H26 H 0.8531 0.1376 0.8758 0.032 Uiso 1 1 calc R U
C27 C 0.9155(3) 0.17560(10) 0.7378(5) 0.0318(8) Uani 1 1 d . .
H27 H 0.9889 0.1887 0.8026 0.038 Uiso 1 1 calc R U
C28 C 0.8630(4) 0.18104(9) 0.5834(4) 0.0293(7) Uani 1 1 d . .
H28 H 0.8952 0.1984 0.5265 0.035 Uiso 1 1 calc R U
C29 C 0.7534(3) 0.15605(9) 0.5280(4) 0.0256(7) Uani 1 1 d . .
H29 H 0.7003 0.1537 0.4279 0.031 Uiso 1 1 calc R U
C30 C 0.7374(3) 0.13517(9) 0.6494(4) 0.0234(6) Uani 1 1 d . .
C31 C 0.6334(4) 0.10622(9) 0.6448(4) 0.0295(7) Uani 1 1 d . .
H31A H 0.6079 0.1077 0.7366 0.035 Uiso 1 1 calc R U
H31B H 0.5528 0.1115 0.5607 0.035 Uiso 1 1 calc R U
C32 C 0.6373(3) 0.04848(9) 0.5052(4) 0.0262(7) Uani 1 1 d . .
C33 C 0.6969(4) 0.00955(9) 0.5087(4) 0.0299(7) Uani 1 1 d . .
H33A H 0.6335 -0.0092 0.5249 0.036 Uiso 1 1 calc R U
H33B H 0.7804 0.0079 0.5923 0.036 Uiso 1 1 calc R U
C34 C 0.7273(4) 0.00050(11) 0.3649(4) 0.0348(8) Uani 1 1 d . .
H34 H 0.7955 0.0187 0.3528 0.042 Uiso 1 1 calc R U
C35 C 0.7833(4) -0.03862(10) 0.3696(4) 0.0342(8) Uani 1 1 d . .
C36 C 0.7049(4) -0.06954(11) 0.3531(5) 0.0404(9) Uani 1 1 d . .
H36 H 0.6115 -0.0671 0.3368 0.049 Uiso 1 1 calc R U
C37 C 0.7624(4) -0.10439(11) 0.3605(5) 0.0415(9) Uani 1 1 d . .
C38 C 0.8920(5) -0.10994(12) 0.3803(5) 0.0467(10) Uani 1 1 d . .
H38 H 0.9282 -0.1344 0.3847 0.056 Uiso 1 1 calc R U
C39 C 0.9716(5) -0.07856(16) 0.3941(9) 0.081(2) Uani 1 1 d . .
H39 H 1.0647 -0.0814 0.4093 0.097 Uiso 1 1 calc R U
C40 C 0.9178(5) -0.04298(14) 0.3861(7) 0.0644(16) Uani 1 1 d . .
H40 H 0.9730 -0.0217 0.3919 0.077 Uiso 1 1 calc R U

loop_
_atom_site_aniso_label
_atom_site_aniso_U_11
_atom_site_aniso_U_22
_atom_site_aniso_U_33
_atom_site_aniso_U_23
_atom_site_aniso_U_13
_atom_site_aniso_U_12
Fe1 0.0238(2) 0.0199(2) 0.0291(3) -0.00019(18) 0.0115(2) 0.00390(17)
Fe2 0.0225(2) 0.0184(2) 0.0246(2) -0.00043(17) 0.01024(19) 0.00227(16)
F1 0.082(2) 0.0616(19) 0.123(3) -0.0523(19) 0.070(2) -0.0332(16)
F2 0.078(2) 0.0318(14) 0.179(4) -0.0094(19) 0.069(3) -0.0155(14)
O1 0.0258(13) 0.0287(13) 0.0559(18) -0.0031(12) 0.0069(13) 0.0009(10)
O2 0.0227(12) 0.0254(12) 0.0346(13) -0.0014(10) 0.0113(11) 0.0012(9)
O3 0.0384(15) 0.0360(14) 0.0365(15) 0.0018(11) 0.0013(13) 0.0113(11)
O4 0.0540(19) 0.0514(18) 0.0372(17) -0.0025(13) 0.0087(15) 0.0140(15)
N1 0.0288(15) 0.0191(13) 0.0436(18) -0.0002(12) 0.0119(14) 0.0016(11)
N2 0.0216(13) 0.0195(13) 0.0354(16) 0.0000(11) 0.0077(13) 0.0017(10)
C1 0.0328(19) 0.0348(19) 0.0326(19) -0.0075(14) 0.0095(17) 0.0030(15)
C2 0.0339(19) 0.0214(16) 0.041(2) -0.0079(14) 0.0145(17) -0.0009(13)
C3 0.0288(17) 0.0224(15) 0.0356(19) -0.0001(13) 0.0120(16) 0.0079(12)
C4 0.0260(17) 0.0278(17) 0.038(2) -0.0041(14) 0.0139(16) 0.0015(13)
C5 0.0327(19) 0.0305(17) 0.0332(19) -0.0002(14) 0.0168(16) 0.0052(14)
C6 0.0201(16) 0.0226(16) 0.053(2) -0.0016(15) 0.0079(16) 0.0027(12)
C7 0.046(2) 0.0206(18) 0.117(5) 0.012(2) 0.056(3) 0.0062(16)
C8 0.072(3) 0.038(2) 0.056(3) 0.0189(19) 0.048(3) 0.028(2)
C9 0.045(2) 0.0323(18) 0.0268(18) -0.0005(14) 0.0114(17) 0.0172(16)
C10 0.0238(16) 0.0208(15) 0.0298(17) -0.0012(12) 0.0105(14) 0.0028(12)
C11 0.0362(19) 0.0216(16) 0.042(2) -0.0036(14) 0.0200(17) -0.0003(13)
C12 0.0236(16) 0.0212(15) 0.043(2) 0.0012(13) 0.0145(16) 0.0005(12)
C13 0.0275(17) 0.0244(16) 0.042(2) -0.0023(14) 0.0139(16) 0.0006(13)
C14 0.0298(18) 0.0221(15) 0.0341(19) -0.0006(13) 0.0114(16) 0.0017(13)
C15 0.042(2) 0.0198(15) 0.0367(19) 0.0006(13) 0.0217(17) 0.0006(13)
C16 0.041(2) 0.0335(19) 0.063(3) -0.0135(18) 0.035(2) -0.0100(16)
C17 0.070(3) 0.0302(19) 0.069(3) -0.0191(19) 0.052(3) -0.0166(19)
C18 0.070(3) 0.0281(19) 0.054(3) 0.0013(17) 0.045(2) 0.0075(18)
C19 0.059(3) 0.038(2) 0.039(2) 0.0039(17) 0.023(2) 0.0187(19)
C20 0.044(2) 0.0341(19) 0.037(2) -0.0019(16) 0.0121(19) 0.0110(16)
C21 0.038(2) 0.0263(17) 0.0310(18) -0.0076(13) 0.0145(16) 0.0017(14)
C22 0.0290(17) 0.0183(14) 0.0359(19) -0.0012(12) 0.0150(15) 0.0005(12)
C23 0.0263(17) 0.0234(15) 0.0362(19) 0.0031(13) 0.0118(15) 0.0060(12)
C24 0.0278(18) 0.0233(16) 0.050(2) -0.0027(14) 0.0209(17) 0.0017(13)
C25 0.040(2) 0.0282(17) 0.039(2) 0.0014(14) 0.0261(18) 0.0044(14)
C26 0.0258(17) 0.0266(16) 0.0272(17) 0.0014(13) 0.0062(15) 0.0058(13)
C27 0.0210(16) 0.0280(17) 0.047(2) -0.0056(15) 0.0111(16) 0.0025(13)
C28 0.0293(18) 0.0241(16) 0.042(2) -0.0002(14) 0.0211(16) 0.0034(13)
C29 0.0294(17) 0.0247(15) 0.0244(16) -0.0019(12) 0.0107(14) 0.0044(13)
C30 0.0240(16) 0.0194(14) 0.0286(17) 0.0012(12) 0.0107(14) 0.0034(11)
C31 0.0267(17) 0.0192(15) 0.046(2) 0.0000(14) 0.0155(16) 0.0036(12)
C32 0.0224(16) 0.0257(16) 0.0319(18) 0.0024(13) 0.0101(14) 0.0010(12)
C33 0.0322(18) 0.0223(16) 0.0355(19) 0.0016(13) 0.0109(16) 0.0030(13)
C34 0.033(2) 0.0351(19) 0.036(2) -0.0007(15) 0.0106(17) 0.0010(15)
C35 0.041(2) 0.0321(18) 0.0314(19) -0.0033(14) 0.0142(17) 0.0054(15)
C36 0.0310(19) 0.038(2) 0.055(3) -0.0025(18) 0.0171(19) 0.0018(16)
C37 0.046(2) 0.035(2) 0.052(3) -0.0032(17) 0.026(2) -0.0062(17)
C38 0.049(3) 0.037(2) 0.060(3) -0.0061(19) 0.025(2) 0.0120(18)
C39 0.036(3) 0.062(3) 0.154(7) -0.033(4) 0.041(3) 0.001(2)
C40 0.045(3) 0.043(3) 0.116(5) -0.018(3) 0.041(3) -0.007(2)

loop_
_atom_type_symbol
_atom_type_description
_atom_type_scat_dispersion_real
_atom_type_scat_dispersion_imag
_atom_type_scat_source
C C 0.0033 0.0016 'International Tables Vol C Tables 4.2.6.8 and 6.1.1.4'
H H 0.0000 0.0000 'International Tables Vol C Tables 4.2.6.8 and 6.1.1.4'
N N 0.0061 0.0033 'International Tables Vol C Tables 4.2.6.8 and 6.1.1.4'
O O 0.0106 0.0060 'International Tables Vol C Tables 4.2.6.8 and 6.1.1.4'
Fe Fe 0.3463 0.8444 'International Tables Vol C Tables 4.2.6.8 and 6.1.1.4'
F F 0.0171 0.0103 'International Tables Vol C Tables 4.2.6.8 and 6.1.1.4'

loop_
_geom_angle_atom_site_label_1
_geom_angle_atom_site_label_2
_geom_angle_atom_site_label_3
_geom_angle
C7 Fe1 C6 41.19(17)
C7 Fe1 C10 68.57(14)
C6 Fe1 C10 40.79(13)
C7 Fe1 C1 117.0(2)
C6 Fe1 C1 106.27(16)
C10 Fe1 C1 127.38(15)
C7 Fe1 C2 107.40(16)
C6 Fe1 C2 127.14(15)
C10 Fe1 C2 165.48(15)
C1 Fe1 C2 40.80(15)
C7 Fe1 C4 167.08(19)
C6 Fe1 C4 151.03(15)
C10 Fe1 C4 118.50(14)
C1 Fe1 C4 68.48(15)
C2 Fe1 C4 68.46(14)
C7 Fe1 C5 150.9(2)
C6 Fe1 C5 116.82(16)
C10 Fe1 C5 107.66(14)
C1 Fe1 C5 40.96(15)
C2 Fe1 C5 68.65(15)
C4 Fe1 C5 40.44(15)
C7 Fe1 C8 40.7(2)
C6 Fe1 C8 68.81(18)
C10 Fe1 C8 68.13(14)
C1 Fe1 C8 151.51(19)
C2 Fe1 C8 118.59(16)
C4 Fe1 C8 129.40(19)
C5 Fe1 C8 166.8(2)
C7 Fe1 C3 128.45(16)
C6 Fe1 C3 166.06(14)
C10 Fe1 C3 152.49(14)
C1 Fe1 C3 68.48(15)
C2 Fe1 C3 40.66(14)
C4 Fe1 C3 40.63(14)
C5 Fe1 C3 68.32(14)
C8 Fe1 C3 109.23(16)
C7 Fe1 C9 68.33(19)
C6 Fe1 C9 68.67(16)
C10 Fe1 C9 40.59(14)
C1 Fe1 C9 166.13(16)
C2 Fe1 C9 152.39(15)
C4 Fe1 C9 109.28(16)
C5 Fe1 C9 128.59(16)
C8 Fe1 C9 40.25(18)
C3 Fe1 C9 119.39(15)
C30 Fe2 C22 169.25(14)
C30 Fe2 C27 68.96(14)
C22 Fe2 C27 116.20(14)
C30 Fe2 C26 40.93(14)
C22 Fe2 C26 148.83(14)
C27 Fe2 C26 40.82(14)
C30 Fe2 C28 68.86(13)
C22 Fe2 C28 108.38(14)
C27 Fe2 C28 40.54(15)
C26 Fe2 C28 68.43(14)
C30 Fe2 C29 40.91(13)
C22 Fe2 C29 130.41(14)
C27 Fe2 C29 68.53(15)
C26 Fe2 C29 68.53(14)
C28 Fe2 C29 40.78(14)
C30 Fe2 C21 148.93(14)
C22 Fe2 C21 40.68(14)
C27 Fe2 C21 107.82(15)
C26 Fe2 C21 116.15(15)
C28 Fe2 C21 129.78(15)
C29 Fe2 C21 168.83(14)
C30 Fe2 C23 130.27(14)
C22 Fe2 C23 40.76(14)
C27 Fe2 C23 148.98(15)
C26 Fe2 C23 169.22(14)
C28 Fe2 C23 116.74(15)
C29 Fe2 C23 108.64(14)
C21 Fe2 C23 68.67(15)
C30 Fe2 C24 108.54(14)
C22 Fe2 C24 68.27(14)
C27 Fe2 C24 168.87(16)
C26 Fe2 C24 130.38(14)
C28 Fe2 C24 149.77(16)
C29 Fe2 C24 117.20(15)
C21 Fe2 C24 68.37(15)
C23 Fe2 C24 40.70(14)
C30 Fe2 C25 116.45(14)
C22 Fe2 C25 68.28(14)
C27 Fe2 C25 130.25(16)
C26 Fe2 C25 108.51(15)
C28 Fe2 C25 168.78(16)
C29 Fe2 C25 149.38(15)
C21 Fe2 C25 40.85(15)
C23 Fe2 C25 68.27(15)
C24 Fe2 C25 40.22(16)
C14 O2 H2O 109.5
C34 O4 H4O 109.5
C12 N1 C11 122.3(3)
C12 N1 H1N 118.8
C11 N1 H1N 118.8
C32 N2 C31 123.0(3)
C32 N2 H2N 118.5
C31 N2 H2N 118.5
C2 C1 C5 107.9(3)
C2 C1 Fe1 69.8(2)
C5 C1 Fe1 69.9(2)
C2 C1 H1 126.0
C5 C1 H1 126.0
Fe1 C1 H1 125.9
C3 C2 C1 107.9(3)
C3 C2 Fe1 69.88(19)
C1 C2 Fe1 69.4(2)
C3 C2 H2 126.0
C1 C2 H2 126.0
Fe1 C2 H2 126.2
C2 C3 C4 108.0(3)
C2 C3 Fe1 69.5(2)
C4 C3 Fe1 69.58(19)
C2 C3 H3 126.0
C4 C3 H3 126.0
Fe1 C3 H3 126.5
C5 C4 C3 108.4(3)
C5 C4 Fe1 69.9(2)
C3 C4 Fe1 69.78(19)
C5 C4 H4 125.8
C3 C4 H4 125.8
Fe1 C4 H4 126.1
C4 C5 C1 107.8(3)
C4 C5 Fe1 69.7(2)
C1 C5 Fe1 69.2(2)
C4 C5 H5 126.1
C1 C5 H5 126.1
Fe1 C5 H5 126.6
C10 C6 C7 107.0(4)
C10 C6 Fe1 69.64(19)
C7 C6 Fe1 69.2(2)
C10 C6 H6 126.5
C7 C6 H6 126.5
Fe1 C6 H6 126.2
C8 C7 C6 108.1(4)
C8 C7 Fe1 70.3(2)
C6 C7 Fe1 69.6(2)
C8 C7 H7 125.9
C6 C7 H7 125.9
Fe1 C7 H7 125.8
C9 C8 C7 108.2(4)
C9 C8 Fe1 70.0(2)
C7 C8 Fe1 69.0(2)
C9 C8 H8 125.9
C7 C8 H8 125.9
Fe1 C8 H8 126.7
C8 C9 C10 107.9(4)
C8 C9 Fe1 69.7(2)
C10 C9 Fe1 69.13(19)
C8 C9 H9 126.0
C10 C9 H9 126.0
Fe1 C9 H9 126.7
C9 C10 C6 108.7(3)
C9 C10 C11 125.5(3)
C6 C10 C11 125.8(3)
C9 C10 Fe1 70.28(19)
C6 C10 Fe1 69.57(18)
C11 C10 Fe1 126.6(2)
N1 C11 C10 112.0(3)
N1 C11 H11A 109.2
C10 C11 H11A 109.2
N1 C11 H11B 109.2
C10 C11 H11B 109.2
H11A C11 H11B 107.9
O1 C12 N1 121.8(3)
O1 C12 C13 122.9(3)
N1 C12 C13 115.3(3)
C14 C13 C12 112.5(3)
C14 C13 H13A 109.1
C12 C13 H13A 109.1
C14 C13 H13B 109.1
C12 C13 H13B 109.1
H13A C13 H13B 107.8
O2 C14 C13 107.2(3)
O2 C14 C15 109.9(3)
C13 C14 C15 114.0(3)
O2 C14 H14 108.5
C13 C14 H14 108.5
C15 C14 H14 108.5
C20 C15 C16 118.9(3)
C20 C15 C14 123.7(3)
C16 C15 C14 117.4(3)
C17 C16 C15 118.5(4)
C17 C16 H16 120.8
C15 C16 H16 120.8
F1 C17 C18 117.7(4)
F1 C17 C16 118.3(4)
C18 C17 C16 124.0(4)
C17 C18 C19 117.8(4)
C17 C18 H18 121.1
C19 C18 H18 121.1
C18 C19 C20 120.1(4)
C18 C19 H19 120.0
C20 C19 H19 120.0
C15 C20 C19 120.8(4)
C15 C20 H20 119.6
C19 C20 H20 119.6
C22 C21 C25 107.3(3)
C22 C21 Fe2 69.49(19)
C25 C21 Fe2 69.70(19)
C22 C21 H21 126.3
C25 C21 H21 126.3
Fe2 C21 H21 126.0
C21 C22 C23 108.5(3)
C21 C22 Fe2 69.84(19)
C23 C22 Fe2 69.84(18)
C21 C22 H22 125.7
C23 C22 H22 125.7
Fe2 C22 H22 126.2
C22 C23 C24 107.4(3)
C22 C23 Fe2 69.40(19)
C24 C23 Fe2 69.7(2)
C22 C23 H23 126.3
C24 C23 H23 126.3
Fe2 C23 H23 126.1
C25 C24 C23 108.4(3)
C25 C24 Fe2 69.9(2)
C23 C24 Fe2 69.58(19)
C25 C24 H24 125.8
C23 C24 H24 125.8
Fe2 C24 H24 126.3
C24 C25 C21 108.3(3)
C24 C25 Fe2 69.9(2)
C21 C25 Fe2 69.45(19)
C24 C25 H25 125.8
C21 C25 H25 125.8
Fe2 C25 H25 126.4
C27 C26 C30 108.2(3)
C27 C26 Fe2 69.58(19)
C30 C26 Fe2 69.32(18)
C27 C26 H26 125.9
C30 C26 H26 125.9
Fe2 C26 H26 126.8
C28 C27 C26 108.0(3)
C28 C27 Fe2 69.8(2)
C26 C27 Fe2 69.60(19)
C28 C27 H27 126.0
C26 C27 H27 126.0
Fe2 C27 H27 126.2
C27 C28 C29 108.2(3)
C27 C28 Fe2 69.6(2)
C29 C28 Fe2 69.62(19)
C27 C28 H28 125.9
C29 C28 H28 125.9
Fe2 C28 H28 126.4
C28 C29 C30 108.1(3)
C28 C29 Fe2 69.60(19)
C30 C29 Fe2 69.26(18)
C28 C29 H29 126.0
C30 C29 H29 126.0
Fe2 C29 H29 126.7
C26 C30 C29 107.5(3)
C26 C30 C31 125.3(3)
C29 C30 C31 127.1(3)
C26 C30 Fe2 69.75(18)
C29 C30 Fe2 69.83(18)
C31 C30 Fe2 125.3(2)
N2 C31 C30 112.3(3)
N2 C31 H31A 109.2
C30 C31 H31A 109.2
N2 C31 H31B 109.2
C30 C31 H31B 109.2
H31A C31 H31B 107.9
O3 C32 N2 123.2(3)
O3 C32 C33 120.8(3)
N2 C32 C33 116.0(3)
C32 C33 C34 111.7(3)
C32 C33 H33A 109.3
C34 C33 H33A 109.3
C32 C33 H33B 109.3
C34 C33 H33B 109.3
H33A C33 H33B 107.9
O4 C34 C35 107.3(3)
O4 C34 C33 113.1(3)
C35 C34 C33 110.8(3)
O4 C34 H34 108.5
C35 C34 H34 108.5
C33 C34 H34 108.5
C36 C35 C40 118.9(4)
C36 C35 C34 122.2(4)
C40 C35 C34 118.9(4)
C35 C36 C37 119.3(4)
C35 C36 H36 120.3
C37 C36 H36 120.3
C38 C37 F2 118.5(4)
C38 C37 C36 123.8(4)
F2 C37 C36 117.7(4)
C37 C38 C39 117.1(4)
C37 C38 H38 121.5
C39 C38 H38 121.5
C38 C39 C40 121.1(5)
C38 C39 H39 119.5
C40 C39 H39 119.5
C35 C40 C39 119.7(4)
C35 C40 H40 120.1
C39 C40 H40 120.1

loop_
_geom_bond_atom_site_label_1
_geom_bond_atom_site_label_2
_geom_bond_distance
Fe1 C7 2.034(4)
Fe1 C6 2.039(3)
Fe1 C10 2.040(3)
Fe1 C1 2.042(4)
Fe1 C2 2.046(3)
Fe1 C4 2.049(4)
Fe1 C5 2.051(4)
Fe1 C8 2.051(4)
Fe1 C3 2.052(3)
Fe1 C9 2.055(4)
Fe2 C30 2.038(3)
Fe2 C22 2.043(3)
Fe2 C27 2.044(3)
Fe2 C26 2.044(3)
Fe2 C28 2.046(3)
Fe2 C29 2.046(3)
Fe2 C21 2.048(3)
Fe2 C23 2.049(3)
Fe2 C24 2.051(4)
Fe2 C25 2.051(3)
F1 C17 1.355(5)
F2 C37 1.356(5)
O1 C12 1.233(4)
O2 C14 1.442(4)
O2 H2O 0.8400
O3 C32 1.245(4)
O4 C34 1.391(5)
O4 H4O 0.8400
N1 C12 1.343(5)
N1 C11 1.467(4)
N1 H1N 0.8800
N2 C32 1.331(4)
N2 C31 1.469(4)
N2 H2N 0.8800
C1 C2 1.425(5)
C1 C5 1.432(5)
C1 H1 0.9500
C2 C3 1.424(5)
C2 H2 0.9500
C3 C4 1.424(5)
C3 H3 0.9500
C4 C5 1.417(5)
C4 H4 0.9500
C5 H5 0.9500
C6 C10 1.422(5)
C6 C7 1.433(6)
C6 H6 0.9500
C7 C8 1.422(8)
C7 H7 0.9500
C8 C9 1.413(6)
C8 H8 0.9500
C9 C10 1.421(5)
C9 H9 0.9500
C10 C11 1.495(5)
C11 H11A 0.9900
C11 H11B 0.9900
C12 C13 1.518(4)
C13 C14 1.510(5)
C13 H13A 0.9900
C13 H13B 0.9900
C14 C15 1.519(5)
C14 H14 1.0000
C15 C20 1.392(5)
C15 C16 1.395(5)
C16 C17 1.383(5)
C16 H16 0.9500
C17 C18 1.360(7)
C18 C19 1.389(7)
C18 H18 0.9500
C19 C20 1.402(5)
C19 H19 0.9500
C20 H20 0.9500
C21 C22 1.422(5)
C21 C25 1.430(5)
C21 H21 0.9500
C22 C23 1.425(5)
C22 H22 0.9500
C23 C24 1.426(5)
C23 H23 0.9500
C24 C25 1.410(6)
C24 H24 0.9500
C25 H25 0.9500
C26 C27 1.426(5)
C26 C30 1.427(5)
C26 H26 0.9500
C27 C28 1.417(6)
C27 H27 0.9500
C28 C29 1.425(5)
C28 H28 0.9500
C29 C30 1.427(5)
C29 H29 0.9500
C30 C31 1.496(5)
C31 H31A 0.9900
C31 H31B 0.9900
C32 C33 1.523(4)
C33 C34 1.531(5)
C33 H33A 0.9900
C33 H33B 0.9900
C34 C35 1.513(5)
C34 H34 1.0000
C35 C36 1.359(6)
C35 C40 1.382(6)
C36 C37 1.377(6)
C36 H36 0.9500
C37 C38 1.332(6)
C38 C39 1.381(7)
C38 H38 0.9500
C39 C40 1.385(7)
C39 H39 0.9500
C40 H40 0.9500

loop_
_geom_hbond_atom_site_label_D
_geom_hbond_atom_site_label_H
_geom_hbond_atom_site_label_A
_geom_hbond_distance_DH
_geom_hbond_distance_HA
_geom_hbond_distance_DA
_geom_hbond_angle_DHA
_geom_hbond_site_symmetry_A
O2 H2O O1 0.84 1.85 2.679(4) 167.1 3
O4 H4O O3 0.84 2.04 2.706(4) 135.7 .
N1 H1N O3 0.88 2.04 2.879(4) 159.7 .
N2 H2N O2 0.88 2.01 2.879(4) 171.7 3_656

loop_
_geom_torsion_atom_site_label_1
_geom_torsion_atom_site_label_2
_geom_torsion_atom_site_label_3
_geom_torsion_atom_site_label_4
_geom_torsion
C5 C1 C2 C3 -0.2(4)
Fe1 C1 C2 C3 59.5(2)
C5 C1 C2 Fe1 -59.7(2)
C1 C2 C3 C4 -0.1(4)
Fe1 C2 C3 C4 59.1(2)
C1 C2 C3 Fe1 -59.2(2)
C2 C3 C4 C5 0.4(4)
Fe1 C3 C4 C5 59.4(2)
C2 C3 C4 Fe1 -59.0(2)
C3 C4 C5 C1 -0.5(4)
Fe1 C4 C5 C1 58.9(2)
C3 C4 C5 Fe1 -59.4(2)
C2 C1 C5 C4 0.4(4)
Fe1 C1 C5 C4 -59.2(2)
C2 C1 C5 Fe1 59.6(2)
C10 C6 C7 C8 -0.3(4)
Fe1 C6 C7 C8 -60.0(3)
C10 C6 C7 Fe1 59.6(2)
C6 C7 C8 C9 0.3(4)
Fe1 C7 C8 C9 -59.2(3)
C6 C7 C8 Fe1 59.5(3)
C7 C8 C9 C10 -0.2(4)
Fe1 C8 C9 C10 -58.7(2)
C7 C8 C9 Fe1 58.6(3)
C8 C9 C10 C6 0.0(4)
Fe1 C9 C10 C6 -59.2(2)
C8 C9 C10 C11 -179.5(3)
Fe1 C9 C10 C11 121.4(3)
C8 C9 C10 Fe1 59.1(2)
C7 C6 C10 C9 0.2(4)
Fe1 C6 C10 C9 59.6(2)
C7 C6 C10 C11 179.6(3)
Fe1 C6 C10 C11 -121.0(3)
C7 C6 C10 Fe1 -59.4(2)
C12 N1 C11 C10 -90.8(4)
C9 C10 C11 N1 78.2(4)
C6 C10 C11 N1 -101.1(4)
Fe1 C10 C11 N1 168.9(2)
C11 N1 C12 O1 -5.2(5)
C11 N1 C12 C13 174.1(3)
O1 C12 C13 C14 -37.9(5)
N1 C12 C13 C14 142.8(3)
C12 C13 C14 O2 -63.7(4)
C12 C13 C14 C15 174.4(3)
O2 C14 C15 C20 -98.2(4)
C13 C14 C15 C20 22.2(5)
O2 C14 C15 C16 80.3(4)
C13 C14 C15 C16 -159.4(4)
C20 C15 C16 C17 1.4(6)
C14 C15 C16 C17 -177.1(4)
C15 C16 C17 F1 177.9(4)
C15 C16 C17 C18 -2.0(7)
F1 C17 C18 C19 -178.6(4)
C16 C17 C18 C19 1.2(7)
C17 C18 C19 C20 0.0(6)
C16 C15 C20 C19 -0.3(6)
C14 C15 C20 C19 178.2(4)
C18 C19 C20 C15 -0.5(6)
C25 C21 C22 C23 -0.4(4)
Fe2 C21 C22 C23 59.3(2)
C25 C21 C22 Fe2 -59.7(2)
C21 C22 C23 C24 0.3(4)
Fe2 C22 C23 C24 59.6(2)
C21 C22 C23 Fe2 -59.3(2)
C22 C23 C24 C25 -0.1(4)
Fe2 C23 C24 C25 59.3(2)
C22 C23 C24 Fe2 -59.4(2)
C23 C24 C25 C21 -0.1(4)
Fe2 C24 C25 C21 59.0(2)
C23 C24 C25 Fe2 -59.1(2)
C22 C21 C25 C24 0.3(4)
Fe2 C21 C25 C24 -59.3(2)
C22 C21 C25 Fe2 59.5(2)
C30 C26 C27 C28 -0.7(4)
Fe2 C26 C27 C28 -59.5(2)
C30 C26 C27 Fe2 58.7(2)
C26 C27 C28 C29 0.2(4)
Fe2 C27 C28 C29 -59.1(2)
C26 C27 C28 Fe2 59.3(2)
C27 C28 C29 C30 0.4(4)
Fe2 C28 C29 C30 -58.8(2)
C27 C28 C29 Fe2 59.2(2)
C27 C26 C30 C29 1.0(4)
Fe2 C26 C30 C29 59.9(2)
C27 C26 C30 C31 -178.5(3)
Fe2 C26 C30 C31 -119.6(3)
C27 C26 C30 Fe2 -58.9(2)
C28 C29 C30 C26 -0.8(4)
Fe2 C29 C30 C26 -59.8(2)
C28 C29 C30 C31 178.6(3)
Fe2 C29 C30 C31 119.6(3)
C28 C29 C30 Fe2 59.0(2)
C32 N2 C31 C30 -107.5(4)
C26 C30 C31 N2 -86.8(4)
C29 C30 C31 N2 93.8(4)
Fe2 C30 C31 N2 -175.8(2)
C31 N2 C32 O3 -0.7(5)
C31 N2 C32 C33 179.8(3)
O3 C32 C33 C34 40.9(5)
N2 C32 C33 C34 -139.6(3)
C32 C33 C34 O4 -58.2(4)
C32 C33 C34 C35 -178.6(3)
O4 C34 C35 C36 -48.3(5)
C33 C34 C35 C36 75.5(5)
O4 C34 C35 C40 129.4(5)
C33 C34 C35 C40 -106.7(5)
C40 C35 C36 C37 3.1(7)
C34 C35 C36 C37 -179.1(4)
C35 C36 C37 C38 -1.3(7)
C35 C36 C37 F2 -178.4(4)
F2 C37 C38 C39 177.1(5)
C36 C37 C38 C39 0.0(8)
C37 C38 C39 C40 -0.6(10)
C36 C35 C40 C39 -3.7(9)
C34 C35 C40 C39 178.5(6)
C38 C39 C40 C35 2.5(11)
